data_2300629
loop_
_publ_author_name
'Martin, Alexander T.'
'Nichols, Shane M.'
'Li, Sichao'
'Tan, Melissa'
'Kahr, Bart'

_publ_section_title
;
 Double cone of eigendirections in optically active ethylenediammonium
 selenate crystals
;
_journal_coeditor_code TO5159
_journal_issue 4
_journal_name_full 'Journal of Applied Crystallography'
_journal_page_first 1117
_journal_page_last 1124
_journal_paper_doi 10.1107/S1600576717007865
_journal_volume 50
_journal_year 2017
_chemical_formula_sum 'C2 H10 N2 O4 Se'
_chemical_formula_weight 205.08
_space_group_crystal_system tetragonal
_space_group_IT_number 96
_space_group_name_Hall 'P 4nw 2abw'
_space_group_name_H-M_alt 'P 43 21 2'
_symmetry_space_group_name_Hall 'P 4nw 2abw'
_symmetry_space_group_name_H-M 'P 43 21 2'
_atom_sites_solution_hydrogens geom
_audit_creation_method SHELXL-2014/7
_cell_angle_alpha 90
_cell_angle_beta 90
_cell_angle_gamma 90
_cell_formula_units_Z 4
_cell_length_a 6.1352(4)
_cell_length_b 6.1352(4)
_cell_length_c 18.1726(12)
_cell_measurement_temperature 300(2)
_cell_volume 684.03(8)
_computing_structure_refinement 'SHELXL-2014/7 (Sheldrick, 2014)'
_diffrn_ambient_temperature 300(2)
_diffrn_measured_fraction_theta_full 1.000
_diffrn_measured_fraction_theta_max 0.977
_diffrn_radiation_type MoK\a
_diffrn_radiation_wavelength 0.71073
_diffrn_reflns_av_R_equivalents 0.0239
_diffrn_reflns_limit_h_max 8
_diffrn_reflns_limit_h_min -8
_diffrn_reflns_limit_k_max 8
_diffrn_reflns_limit_k_min -8
_diffrn_reflns_limit_l_max 24
_diffrn_reflns_limit_l_min -25
_diffrn_reflns_number 11625
_diffrn_reflns_theta_full 25.242
_diffrn_reflns_theta_max 30.940
_diffrn_reflns_theta_min 3.505
_exptl_absorpt_coefficient_mu 5.443
_exptl_crystal_density_diffrn 1.991
_exptl_crystal_F_000 408
_refine_diff_density_max 0.299
_refine_diff_density_min -0.919
_refine_ls_abs_structure_details
;
 Flack x determined using 320 quotients [(I+)-(I-)]/[(I+)+(I-)]
 (Parsons, Flack and Wagner, Acta Cryst. B69 (2013) 249-259).
;
_refine_ls_abs_structure_Flack 0.024(7)
_refine_ls_extinction_method none
_refine_ls_goodness_of_fit_ref 1.202
_refine_ls_hydrogen_treatment constr
_refine_ls_matrix_type full
_refine_ls_number_parameters 42
_refine_ls_number_reflns 1050
_refine_ls_number_restraints 0
_refine_ls_restrained_S_all 1.202
_refine_ls_R_factor_all 0.0243
_refine_ls_R_factor_gt 0.0208
_refine_ls_shift/su_max 0.000
_refine_ls_shift/su_mean 0.000
_refine_ls_structure_factor_coef Fsqd
_refine_ls_weighting_details 'w=1/[\s^2^(Fo^2^)+(0.0310P)^2^+0.0547P] where P=(Fo^2^+2Fc^2^)/3'
_refine_ls_weighting_scheme calc
_refine_ls_wR_factor_gt 0.0549
_refine_ls_wR_factor_ref 0.0557
_reflns_number_gt 961
_reflns_number_total 1050
_reflns_threshold_expression 'I > 2\s(I)'
_cod_data_source_file to5159sup1.cif
_cod_data_source_block I
_cod_depositor_comments 'Adding full bibliography for 2300629.cif.'
_cod_original_cell_volume 684.03(10)
_cod_database_code 2300629
_cod_database_fobs_code 2300629
_shelx_space_group_comment
;
The symmetry employed for this shelxl refinement is uniquely defined
by the following loop, which should always be used as a source of
symmetry information in preference to the above space-group names.
They are only intended as comments.
;

loop_
_space_group_symop_operation_xyz
'x, y, z'
'-x, -y, z+1/2'
'-y+1/2, x+1/2, z+3/4'
'y+1/2, -x+1/2, z+1/4'
'-x+1/2, y+1/2, -z+3/4'
'x+1/2, -y+1/2, -z+1/4'
'y, x, -z'
'-y, -x, -z+1/2'

loop_
_atom_site_type_symbol
_atom_site_label
_atom_site_fract_x
_atom_site_fract_y
_atom_site_fract_z
_atom_site_U_iso_or_equiv
_atom_site_adp_type
_atom_site_calc_flag
_atom_site_occupancy
Se Se01 0.24089(3) 0.75911(3) 0.7500 0.01878(11) Uani d 1
O O1 0.2729(3) 1.0105(2) 0.72059(9) 0.0309(4) Uani d 1
O O2 0.2859(3) 0.5895(3) 0.68224(10) 0.0361(4) Uani d 1
C C1 0.7477(3) 0.2244(3) 0.79131(15) 0.0280(5) Uani d 1
H H1A 0.7878 0.0768 0.8048 0.034 Uiso calc 1
H H1B 0.8461 0.3232 0.8165 0.034 Uiso calc 1
N N1 0.5212(3) 0.2677(3) 0.81625(10) 0.0260(4) Uani d 1
H H1C 0.5146 0.2568 0.8650 0.039 Uiso calc 1
H H1D 0.4315 0.1708 0.7960 0.039 Uiso calc 1
H H1E 0.4819 0.4014 0.8027 0.039 Uiso calc 1

loop_
_atom_site_aniso_label
_atom_site_aniso_U_11
_atom_site_aniso_U_22
_atom_site_aniso_U_33
_atom_site_aniso_U_12
_atom_site_aniso_U_13
_atom_site_aniso_U_23
Se01 0.01957(12) 0.01957(12) 0.01719(17) 0.00108(13) -0.00098(6) -0.00098(6)
O1 0.0401(10) 0.0247(8) 0.0280(8) -0.0062(7) -0.0057(8) 0.0059(7)
O2 0.0349(10) 0.0404(10) 0.0329(9) 0.0048(7) 0.0009(8) -0.0169(8)
C1 0.0310(12) 0.0292(10) 0.0237(12) 0.0058(10) -0.0032(8) 0.0041(8)
N1 0.0323(10) 0.0259(10) 0.0197(8) 0.0015(8) 0.0011(7) 0.0015(8)

loop_
_atom_type_symbol
_atom_type_description
_atom_type_scat_dispersion_real
_atom_type_scat_dispersion_imag
_atom_type_scat_source
C C 0.0033 0.0016 'International Tables Vol C Tables 4.2.6.8 and 6.1.1.4'
H H 0.0000 0.0000 'International Tables Vol C Tables 4.2.6.8 and 6.1.1.4'
N N 0.0061 0.0033 'International Tables Vol C Tables 4.2.6.8 and 6.1.1.4'
O O 0.0106 0.0060 'International Tables Vol C Tables 4.2.6.8 and 6.1.1.4'
Se Se -0.0929 2.2259 'International Tables Vol C Tables 4.2.6.8 and 6.1.1.4'

loop_
_geom_angle_atom_site_label_1
_geom_angle_atom_site_label_2
_geom_angle_atom_site_label_3
_geom_angle_site_symmetry_1
_geom_angle_site_symmetry_3
_geom_angle
O2 Se01 O2 8_666 . 110.61(13)
O2 Se01 O1 8_666 8_666 109.39(9)
O2 Se01 O1 . 8_666 109.09(8)
O2 Se01 O1 8_666 . 109.08(8)
O2 Se01 O1 . . 109.39(9)
O1 Se01 O1 8_666 . 109.26(12)
N1 C1 C1 . 8_666 112.72(16)
N1 C1 H1A . . 109.0
C1 C1 H1A 8_666 . 109.0
N1 C1 H1B . . 109.0
C1 C1 H1B 8_666 . 109.0
H1A C1 H1B . . 107.8
C1 N1 H1C . . 109.5
C1 N1 H1D . . 109.5
H1C N1 H1D . . 109.5
C1 N1 H1E . . 109.5
H1C N1 H1E . . 109.5
H1D N1 H1E . . 109.5

loop_
_geom_bond_atom_site_label_1
_geom_bond_atom_site_label_2
_geom_bond_site_symmetry_2
_geom_bond_distance
Se01 O2 8_666 1.6357(16)
Se01 O2 . 1.6357(16)
Se01 O1 8_666 1.6439(15)
Se01 O1 . 1.6439(15)
C1 N1 . 1.486(3)
C1 C1 8_666 1.521(5)
C1 H1A . 0.9700
C1 H1B . 0.9700
N1 H1C . 0.8900
N1 H1D . 0.8900
N1 H1E . 0.8900
